data_7125064
loop_
_publ_author_name
'El Sayed Moussa, M.'
'Evariste, S.'
'Wong, H.-L.'
'Le Bras, L.'
'Roiland, C.'
'Le Polles, L.'
'Le Guennic, B.'
'Costuas, K.'
'Yam, V. W.-W.'
'Lescop, C.'

_publ_section_title
;
 A solid state highly emissive Cu(i) metallacycle: promotion of
 cuprophilic interactions at the excited states.
;
_journal_issue 76
_journal_name_full 'Chemical communications (Cambridge, England)'
_journal_page_first 11370
_journal_page_last 11373
_journal_paper_doi 10.1039/c6cc06613e
_journal_volume 52
_journal_year 2016
_chemical_formula_moiety 'C102 H88 Cl0 Cu4 F12 N2 P10'
_chemical_formula_sum 'C102 H88 Cl0 Cu4 F12 N2 P10'
_chemical_formula_weight 2133.60
_space_group_IT_number 14
_space_group_name_Hall '-P 2yn'
_space_group_name_H-M_alt 'P 1 21/n 1'
_symmetry_cell_setting monoclinic
_symmetry_space_group_name_H-M 'P 1 21/n 1'
_atom_sites_solution_hydrogens geom
_atom_sites_solution_primary direct
_atom_sites_solution_secondary difmap
_audit_creation_method SHELXL-97
_audit_update_record
;
2016-03-13 deposited with the CCDC.
2016-08-12 downloaded from the CCDC.
;
_cell_angle_alpha 90.00
_cell_angle_beta 100.223(2)
_cell_angle_gamma 90.00
_cell_formula_units_Z 2
_cell_length_a 13.869(4)
_cell_length_b 20.739(7)
_cell_length_c 18.963(6)
_cell_measurement_reflns_used 9383
_cell_measurement_temperature 150(2)
_cell_measurement_theta_max 26.33
_cell_measurement_theta_min 2.39
_cell_volume 5368(3)
_computing_structure_refinement 'SHELXL-97 (Sheldrick, 1997)'
_computing_structure_solution 'SHELXS-97 (Sheldrick, 1990)'
_diffrn_ambient_temperature 150(2)
_diffrn_measured_fraction_theta_full 0.997
_diffrn_measured_fraction_theta_max 0.997
_diffrn_measurement_device_type CCD
_diffrn_measurement_method none
_diffrn_radiation_monochromator graphite
_diffrn_radiation_source 'fine-focus sealed tube'
_diffrn_radiation_type MoK\a
_diffrn_radiation_wavelength 0.71073
_diffrn_reflns_av_R_equivalents 0.0396
_diffrn_reflns_av_sigmaI/netI 0.0477
_diffrn_reflns_limit_h_max 15
_diffrn_reflns_limit_h_min -17
_diffrn_reflns_limit_k_max 25
_diffrn_reflns_limit_k_min -25
_diffrn_reflns_limit_l_max 23
_diffrn_reflns_limit_l_min -23
_diffrn_reflns_number 36042
_diffrn_reflns_theta_full 26.39
_diffrn_reflns_theta_max 26.39
_diffrn_reflns_theta_min 1.47
_diffrn_standards_decay_% none
_exptl_absorpt_coefficient_mu 0.995
_exptl_absorpt_correction_type none
_exptl_crystal_colour white
_exptl_crystal_density_diffrn 1.320
_exptl_crystal_density_method 'not measured'
_exptl_crystal_description block
_exptl_crystal_F_000 2176
_exptl_crystal_size_max 0.22
_exptl_crystal_size_mid 0.14
_exptl_crystal_size_min 0.11
_refine_diff_density_max 1.762
_refine_diff_density_min -1.050
_refine_diff_density_rms 0.141
_refine_ls_extinction_coef 0.0028(4)
_refine_ls_extinction_expression Fc^*^=kFc[1+0.001xFc^2^\l^3^/sin(2\q)]^-1/4^
_refine_ls_extinction_method SHELXL
_refine_ls_goodness_of_fit_ref 1.150
_refine_ls_hydrogen_treatment constr
_refine_ls_matrix_type full
_refine_ls_number_parameters 574
_refine_ls_number_reflns 10973
_refine_ls_number_restraints 0
_refine_ls_restrained_S_all 1.150
_refine_ls_R_factor_all 0.0738
_refine_ls_R_factor_gt 0.0589
_refine_ls_shift/su_max 0.001
_refine_ls_shift/su_mean 0.000
_refine_ls_structure_factor_coef Fsqd
_refine_ls_weighting_details 'calc w=1/[\s^2^(Fo^2^)+(0.1069P)^2^+0.0000P] where P=(Fo^2^+2Fc^2^)/3'
_refine_ls_weighting_scheme calc
_refine_ls_wR_factor_gt 0.1689
_refine_ls_wR_factor_ref 0.1777
_reflns_number_gt 8283
_reflns_number_total 10973
_reflns_threshold_expression >2sigma(I)
_cod_data_source_file c6cc06613e2.cif
_cod_data_source_block sq
_cod_original_sg_symbol_H-M P21/n
_cod_database_code 7125064

loop_
_symmetry_equiv_pos_as_xyz
'x, y, z'
'-x+1/2, y+1/2, -z+1/2'
'-x, -y, -z'
'x-1/2, -y-1/2, z-1/2'

loop_
_atom_site_label
_atom_site_type_symbol
_atom_site_fract_x
_atom_site_fract_y
_atom_site_fract_z
_atom_site_U_iso_or_equiv
_atom_site_adp_type
_atom_site_occupancy
_atom_site_symmetry_multiplicity
_atom_site_calc_flag
_atom_site_refinement_flags
_atom_site_disorder_group
Cu1 Cu 0.50596(3) 0.14929(2) 0.58580(2) 0.02199(14) Uani 1 1 d . .
Cu2 Cu 0.37537(3) 0.05368(2) 0.51349(2) 0.02387(15) Uani 1 1 d . .
P1 P 0.44988(7) 0.15007(4) 0.68993(5) 0.0217(2) Uani 1 1 d . .
P2 P 0.33425(7) 0.03375(4) 0.62163(5) 0.0221(2) Uani 1 1 d . .
P3 P 0.50650(7) 0.22143(4) 0.49645(5) 0.0228(2) Uani 1 1 d . .
P4 P 0.32380(7) 0.13931(4) 0.44319(5) 0.0220(2) Uani 1 1 d . .
C100 C 0.400(3) -0.0247(17) 0.4614(19) 0.023(11) Uiso 0.26(4) 1 d P 1
N100 N 0.5786(15) 0.0735(8) 0.5630(12) 0.013(5) Uiso 0.26(4) 1 d P 1
N101 N 0.3991(8) -0.0290(5) 0.4683(6) 0.026(4) Uiso 0.74(4) 1 d P 2
C101 C 0.5648(7) 0.0729(4) 0.5522(6) 0.025(3) Uiso 0.74(4) 1 d P 2
C1 C 0.4197(3) 0.22799(18) 0.7257(2) 0.0266(8) Uani 1 1 d . .
C2 C 0.3383(4) 0.2620(2) 0.6914(3) 0.0430(11) Uani 1 1 d . .
H2 H 0.2952 0.2433 0.6538 0.052 Uiso 1 1 calc R .
C3 C 0.3217(4) 0.3248(3) 0.7139(3) 0.0567(14) Uani 1 1 d . .
H3 H 0.2671 0.3478 0.6916 0.068 Uiso 1 1 calc R .
C4 C 0.3867(4) 0.3525(2) 0.7694(3) 0.0554(14) Uani 1 1 d . .
H4 H 0.3756 0.3943 0.7841 0.067 Uiso 1 1 calc R .
C5 C 0.4662(4) 0.3197(2) 0.8026(3) 0.0461(12) Uani 1 1 d . .
H5 H 0.5095 0.3388 0.8398 0.055 Uiso 1 1 calc R .
C6 C 0.4833(3) 0.25763(19) 0.7812(2) 0.0339(9) Uani 1 1 d . .
H6 H 0.5381 0.2354 0.8043 0.041 Uiso 1 1 calc R .
C7 C 0.5319(3) 0.11390(18) 0.7648(2) 0.0275(8) Uani 1 1 d . .
C8 C 0.6312(3) 0.1115(2) 0.7624(2) 0.0371(10) Uani 1 1 d . .
H8 H 0.6538 0.1282 0.7228 0.044 Uiso 1 1 calc R .
C9 C 0.6970(3) 0.0848(3) 0.8180(3) 0.0486(12) Uani 1 1 d . .
H9 H 0.7635 0.0838 0.8160 0.058 Uiso 1 1 calc R .
C10 C 0.6635(4) 0.0595(3) 0.8765(3) 0.0521(13) Uani 1 1 d . .
H10 H 0.7074 0.0411 0.9139 0.063 Uiso 1 1 calc R .
C11 C 0.5648(4) 0.0613(2) 0.8795(2) 0.0472(12) Uani 1 1 d . .
H11 H 0.5423 0.0435 0.9186 0.057 Uiso 1 1 calc R .
C12 C 0.4995(3) 0.0895(2) 0.8246(2) 0.0400(10) Uani 1 1 d . .
H12 H 0.4335 0.0922 0.8278 0.048 Uiso 1 1 calc R .
C13 C 0.3341(3) 0.10449(18) 0.6806(2) 0.0276(8) Uani 1 1 d . .
H13A H 0.2800 0.1326 0.6611 0.033 Uiso 1 1 calc R .
H13B H 0.3243 0.0903 0.7275 0.033 Uiso 1 1 calc R .
C14 C 0.40321(18) -0.02870(14) 0.67739(17) 0.0327(9) Uani 1 1 d G .
C15 C 0.50491(18) -0.02664(14) 0.68742(17) 0.0491(13) Uani 1 1 d G .
H15 H 0.5359 0.0052 0.6652 0.059 Uiso 1 1 calc R .
C16 C 0.56022(17) -0.07222(16) 0.73069(19) 0.0509(13) Uani 1 1 d G .
H16 H 0.6283 -0.0708 0.7374 0.061 Uiso 1 1 calc R .
C17 C 0.5138(2) -0.11988(16) 0.7639(2) 0.0711(19) Uani 1 1 d G .
H17 H 0.5508 -0.1504 0.7929 0.085 Uiso 1 1 calc R .
C18 C 0.4121(3) -0.1219(2) 0.7539(3) 0.151(5) Uani 1 1 d G .
H18 H 0.3811 -0.1538 0.7762 0.181 Uiso 1 1 calc R .
C19 C 0.35682(17) -0.0764(2) 0.7106(2) 0.110(3) Uani 1 1 d G .
H19 H 0.2888 -0.0777 0.7039 0.133 Uiso 1 1 calc R .
C20 C 0.2080(3) 0.00489(17) 0.6074(2) 0.0235(8) Uani 1 1 d . .
C21 C 0.1345(3) 0.03202(19) 0.6393(2) 0.0312(9) Uani 1 1 d . .
H21 H 0.1488 0.0664 0.6710 0.037 Uiso 1 1 calc R .
C22 C 0.0397(3) 0.0077(2) 0.6237(2) 0.0370(10) Uani 1 1 d . .
H22 H -0.0096 0.0262 0.6445 0.044 Uiso 1 1 calc R .
C23 C 0.0184(3) -0.0434(2) 0.5779(2) 0.0367(10) Uani 1 1 d . .
H23 H -0.0450 -0.0596 0.5683 0.044 Uiso 1 1 calc R .
C24 C 0.0904(3) -0.0712(2) 0.5455(2) 0.0360(10) Uani 1 1 d . .
H24 H 0.0754 -0.1056 0.5139 0.043 Uiso 1 1 calc R .
C25 C 0.1849(3) -0.04717(18) 0.5608(2) 0.0300(9) Uani 1 1 d . .
H25 H 0.2337 -0.0659 0.5397 0.036 Uiso 1 1 calc R .
C31 C 0.4727(3) 0.30606(18) 0.5021(2) 0.0282(8) Uani 1 1 d . .
C32 C 0.4594(3) 0.3472(2) 0.4431(2) 0.0374(10) Uani 1 1 d . .
H32 H 0.4671 0.3317 0.3984 0.045 Uiso 1 1 calc R .
C33 C 0.4346(3) 0.4114(2) 0.4510(3) 0.0469(12) Uani 1 1 d . .
H33 H 0.4261 0.4389 0.4116 0.056 Uiso 1 1 calc R .
C34 C 0.4228(3) 0.4343(2) 0.5166(3) 0.0503(13) Uani 1 1 d . .
H34 H 0.4064 0.4774 0.5215 0.060 Uiso 1 1 calc R .
C35 C 0.4348(4) 0.3942(2) 0.5758(3) 0.0476(12) Uani 1 1 d . .
H35 H 0.4255 0.4100 0.6200 0.057 Uiso 1 1 calc R .
C36 C 0.4610(3) 0.3300(2) 0.5688(2) 0.0347(9) Uani 1 1 d . .
H36 H 0.4707 0.3030 0.6086 0.042 Uiso 1 1 calc R .
C37 C 0.6224(3) 0.22625(19) 0.4646(2) 0.0283(8) Uani 1 1 d . .
C38 C 0.6293(4) 0.2409(3) 0.3943(3) 0.0502(13) Uani 1 1 d . .
H38 H 0.5728 0.2456 0.3600 0.060 Uiso 1 1 calc R .
C39 C 0.7199(4) 0.2486(3) 0.3753(3) 0.0642(16) Uani 1 1 d . .
H39 H 0.7241 0.2593 0.3283 0.077 Uiso 1 1 calc R .
C40 C 0.8040(4) 0.2407(3) 0.4245(3) 0.0558(14) Uani 1 1 d . .
H40 H 0.8647 0.2457 0.4109 0.067 Uiso 1 1 calc R .
C41 C 0.7986(3) 0.2254(2) 0.4933(3) 0.0444(12) Uani 1 1 d . .
H41 H 0.8559 0.2195 0.5265 0.053 Uiso 1 1 calc R .
C42 C 0.7092(3) 0.2186(2) 0.5143(2) 0.0326(9) Uani 1 1 d . .
H42 H 0.7063 0.2090 0.5618 0.039 Uiso 1 1 calc R .
C43 C 0.4209(3) 0.18982(19) 0.4180(2) 0.0259(8) Uani 1 1 d . .
H43A H 0.3912 0.2258 0.3894 0.031 Uiso 1 1 calc R .
H43B H 0.4575 0.1647 0.3886 0.031 Uiso 1 1 calc R .
C44 C 0.2388(3) 0.19332(18) 0.4781(2) 0.0257(8) Uani 1 1 d . .
C45 C 0.1761(3) 0.16512(19) 0.5190(2) 0.0275(8) Uani 1 1 d . .
H45 H 0.1803 0.1210 0.5280 0.033 Uiso 1 1 calc R .
C46 C 0.1076(3) 0.2014(2) 0.5464(2) 0.0391(10) Uani 1 1 d . .
H46 H 0.0656 0.1816 0.5728 0.047 Uiso 1 1 calc R .
C47 C 0.1019(3) 0.2660(2) 0.5345(3) 0.0524(13) Uani 1 1 d . .
H47 H 0.0565 0.2904 0.5536 0.063 Uiso 1 1 calc R .
C48 C 0.1631(4) 0.2956(2) 0.4944(3) 0.0576(15) Uani 1 1 d . .
H48 H 0.1587 0.3399 0.4865 0.069 Uiso 1 1 calc R .
C49 C 0.2318(3) 0.2592(2) 0.4654(3) 0.0429(11) Uani 1 1 d . .
H49 H 0.2725 0.2790 0.4379 0.051 Uiso 1 1 calc R .
C50 C 0.2528(2) 0.11641(19) 0.3555(2) 0.0257(8) Uani 1 1 d . .
C51 C 0.2196(3) 0.05358(19) 0.3455(2) 0.0299(9) Uani 1 1 d . .
H51 H 0.2323 0.0241 0.3830 0.036 Uiso 1 1 calc R .
C52 C 0.1668(3) 0.0346(2) 0.2788(2) 0.0399(10) Uani 1 1 d . .
H52 H 0.1437 -0.0074 0.2722 0.048 Uiso 1 1 calc R .
C53 C 0.1492(3) 0.0776(3) 0.2237(2) 0.0446(12) Uani 1 1 d . .
H53 H 0.1156 0.0643 0.1793 0.053 Uiso 1 1 calc R .
C54 C 0.1808(3) 0.1406(2) 0.2332(2) 0.0407(11) Uani 1 1 d . .
H54 H 0.1678 0.1698 0.1955 0.049 Uiso 1 1 calc R .
C55 C 0.2325(3) 0.1604(2) 0.2997(2) 0.0325(9) Uani 1 1 d . .
H55 H 0.2532 0.2030 0.3065 0.039 Uiso 1 1 calc R .
F1 F 0.4170(5) 0.2735(2) 0.2722(2) 0.143(2) Uani 1 1 d . .
F2 F 0.4079(5) 0.25635(16) 0.1564(2) 0.128(2) Uani 1 1 d . .
F3 F 0.3028(3) 0.3247(5) 0.1854(3) 0.214(4) Uani 1 1 d . .
F4 F 0.4237(5) 0.3575(2) 0.1408(2) 0.137(2) Uani 1 1 d . .
F5 F 0.4224(4) 0.37980(18) 0.2575(2) 0.1024(15) Uani 1 1 d . .
P100 P 0.41127(10) 0.31787(6) 0.20707(7) 0.0470(3) Uani 1 1 d . .
F6 F 0.5268(4) 0.3148(4) 0.2229(3) 0.160(3) Uani 1 1 d . .

loop_
_atom_site_aniso_label
_atom_site_aniso_U_11
_atom_site_aniso_U_22
_atom_site_aniso_U_33
_atom_site_aniso_U_23
_atom_site_aniso_U_13
_atom_site_aniso_U_12
Cu1 0.0257(2) 0.0190(2) 0.0225(3) -0.00149(17) 0.00744(18) 0.00138(17)
Cu2 0.0289(3) 0.0184(2) 0.0254(3) -0.00157(18) 0.00778(19) 0.00182(17)
P1 0.0244(5) 0.0195(5) 0.0225(5) -0.0037(4) 0.0077(4) -0.0013(4)
P2 0.0232(5) 0.0188(5) 0.0248(5) 0.0005(4) 0.0052(4) -0.0018(4)
P3 0.0246(5) 0.0218(5) 0.0222(5) 0.0003(4) 0.0043(4) -0.0017(4)
P4 0.0222(5) 0.0195(5) 0.0244(5) -0.0005(4) 0.0045(4) -0.0013(4)
C1 0.035(2) 0.0215(18) 0.028(2) -0.0050(15) 0.0159(16) -0.0022(15)
C2 0.051(3) 0.035(2) 0.041(3) -0.012(2) 0.006(2) 0.011(2)
C3 0.072(4) 0.042(3) 0.058(3) -0.007(3) 0.017(3) 0.021(3)
C4 0.074(4) 0.033(3) 0.065(4) -0.021(2) 0.029(3) -0.001(2)
C5 0.055(3) 0.035(2) 0.053(3) -0.019(2) 0.022(2) -0.008(2)
C6 0.036(2) 0.029(2) 0.039(2) -0.0090(18) 0.0120(18) -0.0039(17)
C7 0.034(2) 0.0233(19) 0.0246(19) -0.0035(16) 0.0024(16) 0.0031(16)
C8 0.035(2) 0.046(3) 0.031(2) -0.001(2) 0.0063(18) 0.0025(19)
C9 0.035(2) 0.068(3) 0.042(3) -0.006(3) 0.004(2) 0.007(2)
C10 0.059(3) 0.056(3) 0.036(3) -0.002(2) -0.009(2) 0.014(2)
C11 0.057(3) 0.052(3) 0.030(2) 0.011(2) -0.001(2) -0.004(2)
C12 0.040(2) 0.049(3) 0.033(2) 0.001(2) 0.0106(19) -0.003(2)
C13 0.0248(19) 0.030(2) 0.030(2) -0.0082(16) 0.0101(16) -0.0067(15)
C14 0.033(2) 0.027(2) 0.034(2) 0.0086(17) -0.0054(17) -0.0082(17)
C15 0.050(3) 0.065(3) 0.034(2) 0.012(2) 0.013(2) 0.029(2)
C16 0.060(3) 0.049(3) 0.044(3) 0.005(2) 0.011(2) 0.030(3)
C17 0.071(4) 0.042(3) 0.082(4) 0.008(3) -0.038(3) -0.008(3)
C18 0.063(4) 0.171(8) 0.194(9) 0.160(8) -0.041(5) -0.046(5)
C19 0.039(3) 0.144(7) 0.139(7) 0.109(6) -0.011(4) -0.025(4)
C20 0.0248(18) 0.0204(18) 0.0248(19) 0.0073(15) 0.0030(15) 0.0003(14)
C21 0.031(2) 0.028(2) 0.035(2) 0.0043(17) 0.0079(17) -0.0029(17)
C22 0.028(2) 0.040(2) 0.045(3) 0.009(2) 0.0120(18) 0.0011(18)
C23 0.0236(19) 0.035(2) 0.048(3) 0.017(2) -0.0019(18) -0.0074(17)
C24 0.037(2) 0.026(2) 0.040(2) 0.0028(18) -0.0049(19) -0.0036(18)
C25 0.029(2) 0.0228(19) 0.037(2) 0.0026(17) 0.0045(17) -0.0013(15)
C31 0.0250(19) 0.0237(19) 0.033(2) 0.0030(16) -0.0025(16) -0.0044(15)
C32 0.042(2) 0.029(2) 0.039(2) 0.0019(18) -0.0021(19) -0.0049(18)
C33 0.050(3) 0.030(2) 0.053(3) 0.017(2) -0.010(2) -0.006(2)
C34 0.045(3) 0.024(2) 0.077(4) 0.002(2) -0.002(3) 0.0046(19)
C35 0.056(3) 0.033(2) 0.054(3) -0.004(2) 0.007(2) 0.005(2)
C36 0.037(2) 0.029(2) 0.037(2) -0.0006(18) 0.0041(18) 0.0044(17)
C37 0.0263(19) 0.028(2) 0.032(2) -0.0062(17) 0.0092(16) -0.0030(16)
C38 0.046(3) 0.076(4) 0.030(2) 0.000(2) 0.011(2) -0.013(2)
C39 0.059(3) 0.101(5) 0.040(3) -0.006(3) 0.028(3) -0.019(3)
C40 0.039(3) 0.073(4) 0.063(4) -0.021(3) 0.030(3) -0.014(2)
C41 0.026(2) 0.045(3) 0.061(3) -0.014(2) 0.006(2) 0.0006(19)
C42 0.031(2) 0.031(2) 0.036(2) -0.0070(18) 0.0066(17) -0.0015(17)
C43 0.0263(19) 0.028(2) 0.0240(19) -0.0006(16) 0.0050(15) -0.0049(15)
C44 0.0206(17) 0.0241(19) 0.031(2) -0.0010(16) 0.0015(15) 0.0010(15)
C45 0.0239(18) 0.027(2) 0.031(2) -0.0016(16) 0.0041(16) 0.0009(15)
C46 0.027(2) 0.047(3) 0.043(3) -0.005(2) 0.0074(18) 0.0037(19)
C47 0.039(3) 0.046(3) 0.075(4) -0.003(3) 0.016(2) 0.016(2)
C48 0.046(3) 0.028(2) 0.101(5) -0.002(3) 0.021(3) 0.011(2)
C49 0.036(2) 0.027(2) 0.067(3) 0.007(2) 0.013(2) 0.0061(18)
C50 0.0180(17) 0.033(2) 0.027(2) -0.0041(16) 0.0057(15) 0.0000(15)
C51 0.0270(19) 0.030(2) 0.034(2) -0.0036(17) 0.0080(17) -0.0031(16)
C52 0.033(2) 0.042(3) 0.044(3) -0.008(2) 0.0059(19) -0.0091(19)
C53 0.030(2) 0.066(3) 0.034(2) -0.016(2) -0.0039(18) -0.004(2)
C54 0.035(2) 0.050(3) 0.033(2) 0.001(2) -0.0046(18) 0.007(2)
C55 0.028(2) 0.034(2) 0.033(2) -0.0011(18) -0.0016(17) 0.0012(17)
F1 0.263(7) 0.106(3) 0.042(2) 0.031(2) -0.024(3) -0.066(4)
F2 0.251(6) 0.0368(19) 0.068(2) 0.0019(18) -0.048(3) -0.005(3)
F3 0.055(3) 0.510(13) 0.072(3) -0.060(5) 0.001(2) 0.058(5)
F4 0.264(7) 0.088(3) 0.072(3) -0.005(2) 0.068(4) -0.056(4)
F5 0.187(5) 0.056(2) 0.061(2) -0.0103(18) 0.013(3) 0.042(3)
P100 0.0608(8) 0.0374(7) 0.0403(7) 0.0090(5) 0.0020(6) 0.0008(6)
F6 0.085(3) 0.250(8) 0.140(5) -0.072(5) 0.004(3) 0.017(4)

loop_
_atom_type_symbol
_atom_type_description
_atom_type_scat_dispersion_real
_atom_type_scat_dispersion_imag
_atom_type_scat_source
C C 0.0033 0.0016 'International Tables Vol C Tables 4.2.6.8 and 6.1.1.4'
H H 0.0000 0.0000 'International Tables Vol C Tables 4.2.6.8 and 6.1.1.4'
Cl Cl 0.1484 0.1585 'International Tables Vol C Tables 4.2.6.8 and 6.1.1.4'
Cu Cu 0.3201 1.2651 'International Tables Vol C Tables 4.2.6.8 and 6.1.1.4'
F F 0.0171 0.0103 'International Tables Vol C Tables 4.2.6.8 and 6.1.1.4'
N N 0.0061 0.0033 'International Tables Vol C Tables 4.2.6.8 and 6.1.1.4'
P P 0.1023 0.0942 'International Tables Vol C Tables 4.2.6.8 and 6.1.1.4'

loop_
_geom_angle_atom_site_label_1
_geom_angle_atom_site_label_2
_geom_angle_atom_site_label_3
_geom_angle
_geom_angle_site_symmetry_1
N100 Cu1 C101 7.5(6) .
N100 Cu1 P1 118.2(6) .
C101 Cu1 P1 121.7(3) .
N100 Cu1 P3 107.2(5) .
C101 Cu1 P3 103.7(3) .
P1 Cu1 P3 134.53(4) .
N100 Cu1 Cu2 69.2(6) .
C101 Cu1 Cu2 62.9(3) .
P1 Cu1 Cu2 97.90(3) .
P3 Cu1 Cu2 100.67(4) .
C100 Cu2 N101 4.7(12) .
C100 Cu2 P2 113.6(11) .
N101 Cu2 P2 108.9(3) .
C100 Cu2 P4 114.8(11) .
N101 Cu2 P4 119.1(3) .
P2 Cu2 P4 125.05(4) .
C100 Cu2 Cu1 131.4(10) .
N101 Cu2 Cu1 132.1(3) .
P2 Cu2 Cu1 86.11(3) .
P4 Cu2 Cu1 81.11(4) .
C7 P1 C1 103.15(18) .
C7 P1 C13 106.09(19) .
C1 P1 C13 103.65(17) .
C7 P1 Cu1 114.68(13) .
C1 P1 Cu1 118.00(13) .
C13 P1 Cu1 110.07(13) .
C14 P2 C20 104.03(15) .
C14 P2 C13 105.61(18) .
C20 P2 C13 104.25(17) .
C14 P2 Cu2 117.58(12) .
C20 P2 Cu2 108.42(12) .
C13 P2 Cu2 115.58(13) .
C37 P3 C31 102.59(18) .
C37 P3 C43 103.39(18) .
C31 P3 C43 104.68(17) .
C37 P3 Cu1 113.96(13) .
C31 P3 Cu1 123.86(14) .
C43 P3 Cu1 106.31(13) .
C44 P4 C43 107.09(18) .
C44 P4 C50 102.09(17) .
C43 P4 C50 102.24(17) .
C44 P4 Cu2 115.06(13) .
C43 P4 Cu2 115.60(13) .
C50 P4 Cu2 113.17(13) .
N100 C100 Cu2 173(3) 3_656
C100 N100 Cu1 163(2) 3_656
C101 N101 Cu2 163.9(10) 3_656
N101 C101 Cu1 178.3(9) 3_656
C6 C1 C2 118.8(4) .
C6 C1 P1 121.0(3) .
C2 C1 P1 119.7(3) .
C1 C2 C3 119.5(5) .
C4 C3 C2 119.9(5) .
C5 C4 C3 120.8(4) .
C4 C5 C6 120.0(5) .
C1 C6 C5 121.0(4) .
C8 C7 C12 118.9(4) .
C8 C7 P1 118.4(3) .
C12 C7 P1 122.7(3) .
C9 C8 C7 120.9(4) .
C10 C9 C8 119.7(4) .
C9 C10 C11 120.1(4) .
C10 C11 C12 120.2(5) .
C11 C12 C7 120.3(4) .
P1 C13 P2 111.80(19) .
C15 C14 C19 120.0 .
C15 C14 P2 118.07(16) .
C19 C14 P2 121.91(16) .
C16 C15 C14 120.0 .
C17 C16 C15 120.0 .
C16 C17 C18 120.0 .
C19 C18 C17 120.0 .
C18 C19 C14 120.0 .
C25 C20 C21 119.0(3) .
C25 C20 P2 116.9(3) .
C21 C20 P2 124.1(3) .
C22 C21 C20 119.9(4) .
C23 C22 C21 120.3(4) .
C22 C23 C24 120.9(4) .
C25 C24 C23 119.1(4) .
C24 C25 C20 120.9(4) .
C36 C31 C32 119.4(4) .
C36 C31 P3 117.9(3) .
C32 C31 P3 122.7(3) .
C33 C32 C31 120.0(4) .
C34 C33 C32 120.2(4) .
C33 C34 C35 120.8(4) .
C34 C35 C36 119.7(5) .
C31 C36 C35 120.0(4) .
C38 C37 C42 118.3(4) .
C38 C37 P3 123.2(3) .
C42 C37 P3 118.3(3) .
C39 C38 C37 119.9(5) .
C40 C39 C38 121.0(5) .
C41 C40 C39 119.9(4) .
C40 C41 C42 120.6(4) .
C41 C42 C37 120.3(4) .
P4 C43 P3 112.9(2) .
C45 C44 C49 118.7(4) .
C45 C44 P4 116.7(3) .
C49 C44 P4 124.6(3) .
C46 C45 C44 121.2(4) .
C45 C46 C47 119.9(4) .
C48 C47 C46 120.5(4) .
C47 C48 C49 120.2(5) .
C44 C49 C48 119.6(4) .
C55 C50 C51 119.9(4) .
C55 C50 P4 121.6(3) .
C51 C50 P4 118.5(3) .
C50 C51 C52 119.7(4) .
C53 C52 C51 120.2(4) .
C52 C53 C54 120.7(4) .
C53 C54 C55 119.8(4) .
C50 C55 C54 119.8(4) .
F3 P100 F1 100.7(4) .
F3 P100 F4 88.7(4) .
F1 P100 F4 169.7(4) .
F3 P100 F6 174.1(4) .
F1 P100 F6 85.3(4) .
F4 P100 F6 85.4(4) .
F3 P100 F2 89.4(4) .
F1 P100 F2 89.8(3) .
F4 P100 F2 86.0(2) .
F6 P100 F2 90.2(3) .
F3 P100 F5 94.2(4) .
F1 P100 F5 90.9(2) .
F4 P100 F5 92.7(2) .
F6 P100 F5 86.1(3) .
F2 P100 F5 176.1(3) .

loop_
_geom_bond_atom_site_label_1
_geom_bond_atom_site_label_2
_geom_bond_distance
_geom_bond_site_symmetry_2
Cu1 N100 1.956(17) .
Cu1 C101 1.941(9) .
Cu1 P1 2.2472(12) .
Cu1 P3 2.2612(12) .
Cu1 Cu2 2.8655(8) .
Cu2 C100 1.96(4) .
Cu2 N101 1.971(11) .
Cu2 P2 2.2621(12) .
Cu2 P4 2.2590(12) .
P1 C7 1.817(4) .
P1 C1 1.829(4) .
P1 C13 1.844(4) .
P2 C14 1.831(2) .
P2 C20 1.825(4) .
P2 C13 1.845(4) .
P3 C37 1.818(4) .
P3 C31 1.825(4) .
P3 C43 1.850(4) .
P4 C44 1.834(4) .
P4 C43 1.835(4) .
P4 C50 1.839(4) .
C100 N100 1.17(4) 3_656
N100 C100 1.17(4) 3_656
N101 C101 1.139(14) 3_656
C101 N101 1.139(14) 3_656
C1 C6 1.390(6) .
C1 C2 1.392(6) .
C2 C3 1.402(6) .
C3 C4 1.383(8) .
C4 C5 1.353(8) .
C5 C6 1.382(6) .
C7 C8 1.387(6) .
C7 C12 1.387(6) .
C8 C9 1.382(6) .
C9 C10 1.380(7) .
C10 C11 1.380(7) .
C11 C12 1.383(6) .
C14 C15 1.3900 .
C14 C19 1.3900 .
C15 C16 1.3900 .
C16 C17 1.3900 .
C17 C18 1.3900 .
C18 C19 1.3900 .
C20 C25 1.396(5) .
C20 C21 1.392(5) .
C21 C22 1.391(6) .
C22 C23 1.369(6) .
C23 C24 1.388(6) .
C24 C25 1.384(6) .
C31 C36 1.394(6) .
C31 C32 1.394(6) .
C32 C33 1.390(6) .
C33 C34 1.369(7) .
C34 C35 1.382(7) .
C35 C36 1.393(6) .
C37 C38 1.387(6) .
C37 C42 1.400(5) .
C38 C39 1.376(7) .
C39 C40 1.368(8) .
C40 C41 1.357(7) .
C41 C42 1.376(6) .
C44 C45 1.392(5) .
C44 C49 1.387(6) .
C45 C46 1.383(6) .
C46 C47 1.358(7) .
C47 C48 1.381(7) .
C48 C49 1.403(7) .
C50 C55 1.388(6) .
C50 C51 1.384(5) .
C51 C52 1.401(6) .
C52 C53 1.362(7) .
C53 C54 1.381(7) .
C54 C55 1.396(6) .
F1 P100 1.531(4) .
F2 P100 1.593(4) .
F3 P100 1.494(4) .
F4 P100 1.538(4) .
F5 P100 1.592(4) .
P100 F6 1.579(5) .
